data_1511429
loop_
_publ_author_name
'Zhang, L.'
'Shi, Z.'
'Feng, S.-H.'
'Yang, G.'
'Chen, X.'

_publ_section_title
;
 Hydrothermal synthesis and X-ry single crystal structure of (Zn (en)2)6
 ((V O)12 O6 B18 O39 (O H)3)*13 H2 O
;
_journal_name_full 'Journal of Solid State Chemistry'
_journal_page_first 450
_journal_page_last 454
_journal_paper_doi 10.1006/jssc.1999.8478
_journal_volume 148
_journal_year 1999
_chemical_formula_sum 'B18 O72.994 V12 Zn6'
_chemical_name_systematic
;
(Zn (C2 H8 N2)2)6 ((V O)12 O6 B18 O39 (O H)3) (H2 O)13
;
_space_group_IT_number 148
_symmetry_space_group_name_Hall '-R 3'
_symmetry_space_group_name_H-M 'R -3 :H'
_cell_angle_alpha 90
_cell_angle_beta 90
_cell_angle_gamma 120
_cell_formula_units_Z 3
_cell_length_a 20.686
_cell_length_b 20.686
_cell_length_c 20.915
_cell_volume 7750.711
_citation_journal_id_ASTM JSSCBI
_cod_data_source_file boron0-1_575.cif
_cod_data_source_block B18O72.994V12Zn6
_cod_original_cell_volume 7750.712
_cod_database_code 1511429

loop_
_symmetry_equiv_pos_as_xyz
x,y,z
-y,x-y,z
-x+y,-x,z
-x,-y,-z
y,-x+y,-z
x-y,x,-z
x+2/3,y+1/3,z+1/3
-y+2/3,x-y+1/3,z+1/3
-x+y+2/3,-x+1/3,z+1/3
-x+2/3,-y+1/3,-z+1/3
y+2/3,-x+y+1/3,-z+1/3
x-y+2/3,x+1/3,-z+1/3
x+1/3,y+2/3,z+2/3
-y+1/3,x-y+2/3,z+2/3
-x+y+1/3,-x+2/3,z+2/3
-x+1/3,-y+2/3,-z+2/3
y+1/3,-x+y+2/3,-z+2/3
x-y+1/3,x+2/3,-z+2/3

loop_
_atom_site_label
_atom_site_type_symbol
_atom_site_fract_x
_atom_site_fract_y
_atom_site_fract_z
_atom_site_occupancy
_atom_site_U_iso_or_equiv
O15 O-2 0.9889 0.0507 0.9122 0.333 0.0
O7 O-2 0.7989 0.1941 0.8343 1 0.0
B3 B+3 0.6634 0.0535 0.7342 1 0.0
Zn1 Zn+2 0.846 0.1292 0.8184 1 0.0
O4 O-2 0.524 0.1949 0.0336 1 0.0
B2 B+3 0.7333 0.1694 0.7961 1 0.0
V2 V+4 0.5636 0.2329 0.9675 1 0.0
B1 B+3 0.8249 0.2599 0.8726 1 0.0
O1 O-2 0.6624 0.1128 0.9704 1 0.0
O8 O-2 0.7297 0.1078 0.7554 1 0.0
O2 O-2 0.6643 0.2541 0.9727 1 0.0
O6 O-2 0.7637 0.2553 0.9099 1 0.0
O9 O-2 0.598 0.0478 0.751 1 0.0
O12 O-2 0.8244 0.161 0.0173 1 0.0
O10 O-2 0.6586 -0.0024 0.6948 1 0.0
O3 O-2 0.7393 0.2291 0.7555 1 0.0
O13 O-2 0.6967 0.3692 0.1166 0.333 0.0
O5 O-2 0.663 0.1386 0.8339 1 0.0
V1 V+4 0.6629 0.175 0.9229 1 0.0
O14 O-2 0.8899 0.0669 0.0061 0.333 0.0
O11 O-2 0.6667 0.3333 0.8333 1 0.0
